data_7717749
loop_
_publ_author_name
'Wang, Jihua'
'Li, Hui'
'Gong, Li Ge'
'Dong, Limin'
'Gu, Yun Hao'
'Wang, Mei Jia'
'Yang, Bing He'

_publ_section_title
;
 Pyridine polymer tubular connected with Polyoxometalates as bifunctional
 electrocatalysts for water Splitting
;
_journal_name_full 'Dalton Transactions'
_journal_paper_doi 10.1039/D4DT02612H
_journal_year 2025
_chemical_formula_sum 'C H Cd Cl Mo N O P'
_chemical_formula_weight 317.79
_space_group_IT_number 148
_space_group_name_Hall '-R 3'
_space_group_name_H-M_alt 'R -3 :H'
_atom_sites_solution_hydrogens geom
_atom_sites_solution_primary direct
_atom_sites_solution_secondary difmap
_audit_creation_method SHELXL-97
_audit_update_record
;
2024-03-05 deposited with the CCDC.	2024-12-27 downloaded from the CCDC.
;
_cell_angle_alpha 90.00
_cell_angle_beta 90.00
_cell_angle_gamma 120.00
_cell_formula_units_Z 39
_cell_length_a 18.5354(6)
_cell_length_b 18.5354(6)
_cell_length_c 23.1861(12)
_cell_measurement_temperature 170(2)
_cell_volume 6898.6(5)
_computing_structure_refinement 'SHELXL-97 (Sheldrick, 1997)'
_computing_structure_solution 'SHELXS-97 (Sheldrick, 1990)'
_diffrn_ambient_temperature 170(2)
_diffrn_measured_fraction_theta_full 0.997
_diffrn_measured_fraction_theta_max 0.997
_diffrn_radiation_monochromator graphite
_diffrn_radiation_source 'fine-focus sealed tube'
_diffrn_radiation_type MoK\a
_diffrn_radiation_wavelength 0.71073
_diffrn_reflns_av_R_equivalents 0.0632
_diffrn_reflns_av_sigmaI/netI 0.0527
_diffrn_reflns_limit_h_max 23
_diffrn_reflns_limit_h_min -17
_diffrn_reflns_limit_k_max 23
_diffrn_reflns_limit_k_min -22
_diffrn_reflns_limit_l_max 22
_diffrn_reflns_limit_l_min -28
_diffrn_reflns_number 11734
_diffrn_reflns_theta_full 26.40
_diffrn_reflns_theta_max 26.40
_diffrn_reflns_theta_min 2.17
_exptl_absorpt_coefficient_mu 5.276
_exptl_crystal_density_diffrn 2.983
_exptl_crystal_density_method 'not measured'
_exptl_crystal_F_000 5616
_refine_diff_density_max 6.027
_refine_diff_density_min -0.982
_refine_diff_density_rms 0.323
_refine_ls_extinction_method none
_refine_ls_goodness_of_fit_ref 1.150
_refine_ls_hydrogen_treatment mixed
_refine_ls_matrix_type full
_refine_ls_number_parameters 214
_refine_ls_number_reflns 3147
_refine_ls_number_restraints 0
_refine_ls_restrained_S_all 1.150
_refine_ls_R_factor_all 0.0928
_refine_ls_R_factor_gt 0.0772
_refine_ls_shift/su_max 0.135
_refine_ls_shift/su_mean 0.022
_refine_ls_structure_factor_coef Fsqd
_refine_ls_weighting_details 'calc w=1/[\s^2^(Fo^2^)+(0.1082P)^2^+491.9104P] where P=(Fo^2^+2Fc^2^)/3'
_refine_ls_weighting_scheme calc
_refine_ls_wR_factor_gt 0.2271
_refine_ls_wR_factor_ref 0.2387
_reflns_number_gt 2543
_reflns_number_total 3147
_reflns_threshold_expression >2sigma(I)
_cod_data_source_file d4dt02612h2.cif
_cod_data_source_block 55
_cod_database_code 7717749

loop_
_symmetry_equiv_pos_as_xyz
'x, y, z'
'-y, x-y, z'
'-x+y, -x, z'
'x+2/3, y+1/3, z+1/3'
'-y+2/3, x-y+1/3, z+1/3'
'-x+y+2/3, -x+1/3, z+1/3'
'x+1/3, y+2/3, z+2/3'
'-y+1/3, x-y+2/3, z+2/3'
'-x+y+1/3, -x+2/3, z+2/3'
'-x, -y, -z'
'y, -x+y, -z'
'x-y, x, -z'
'-x+2/3, -y+1/3, -z+1/3'
'y+2/3, -x+y+1/3, -z+1/3'
'x-y+2/3, x+1/3, -z+1/3'
'-x+1/3, -y+2/3, -z+2/3'
'y+1/3, -x+y+2/3, -z+2/3'
'x-y+1/3, x+2/3, -z+2/3'

loop_
_atom_site_label
_atom_site_type_symbol
_atom_site_fract_x
_atom_site_fract_y
_atom_site_fract_z
_atom_site_U_iso_or_equiv
_atom_site_adp_type
_atom_site_occupancy
_atom_site_symmetry_multiplicity
_atom_site_calc_flag
_atom_site_refinement_flags
_atom_site_disorder_assembly
_atom_site_disorder_group
Mo1 Mo 0.20996(8) 0.64895(8) 0.57464(6) 0.0320(4) Uani 1 1 d . . .
Mo2 Mo 0.17441(8) 0.72021(8) 0.44887(6) 0.0332(4) Uani 1 1 d . . .
Mo3 Mo 0.11757(8) 0.51556(8) 0.46208(6) 0.0353(4) Uani 1 1 d . . .
Mo4 Mo 0.23608(8) 0.55367(8) 0.32523(6) 0.0349(4) Uani 1 1 d . . .
P1 P 0.3333 0.6667 0.4529(3) 0.0306(13) Uani 1 3 d S . .
O1 O 0.1668(7) 0.6386(7) 0.6390(5) 0.039(2) Uani 1 1 d . . .
O2 O 0.1828(6) 0.4659(6) 0.4693(5) 0.038(2) Uani 1 1 d . . .
O3 O 0.0959(6) 0.6067(6) 0.4428(5) 0.036(2) Uani 1 1 d . . .
O4 O 0.3154(6) 0.7361(6) 0.5824(5) 0.036(2) Uani 1 1 d . . .
O5 O 0.2433(7) 0.6487(7) 0.2946(5) 0.039(2) Uani 1 1 d . . .
O6 O 0.0220(6) 0.4325(6) 0.4533(6) 0.045(3) Uani 1 1 d . . .
O7 O 0.2198(6) 0.7307(6) 0.3775(5) 0.038(2) Uani 1 1 d . . .
O8 O 0.3333 0.6667 0.3857(7) 0.029(4) Uani 1 3 d S . .
O9 O 0.1665(6) 0.7039(6) 0.5329(5) 0.035(2) Uani 1 1 d . . .
O10 O 0.1594(6) 0.5352(6) 0.3802(5) 0.036(2) Uani 1 1 d . . .
O11 O 0.1149(7) 0.7650(7) 0.4419(5) 0.041(3) Uani 1 1 d . . .
O12 O 0.1203(6) 0.5415(6) 0.5384(5) 0.036(2) Uani 1 1 d . . .
O13 O 0.3540(6) 0.6010(6) 0.4756(4) 0.030(2) Uani 1 1 d . . .
O14 O 0.1810(7) 0.4817(7) 0.2750(5) 0.047(3) Uani 1 1 d . . .
N1 N 0.2681(9) 0.0497(9) 0.4067(7) 0.048(3) Uani 1 1 d . . .
H1 H 0.2605 0.0818 0.4310 0.058 Uiso 1 1 calc R . .
C1 C 0.3148(10) 0.0766(11) 0.3596(8) 0.046(4) Uani 1 1 d . . .
N2 N 0.3087(10) 0.0087(10) 0.3350(6) 0.049(4) Uani 1 1 d . . .
H2 H 0.3313 0.0070 0.3020 0.059 Uiso 1 1 calc R . .
N3 N 0.3524(10) 0.1513(9) 0.3378(9) 0.063(5) Uani 1 1 d . . .
H3A H 0.3484 0.1916 0.3549 0.076 Uiso 1 1 calc R . .
H3B H 0.3819 0.1616 0.3060 0.076 Uiso 1 1 calc R . .
N4 N 0.2328(9) -0.0358(9) 0.4126(7) 0.053(4) Uani 1 1 d . . .
C2 C 0.2606(12) -0.0586(12) 0.3705(9) 0.055(5) Uani 1 1 d . . .
H2A H 0.2499 -0.1138 0.3643 0.066 Uiso 1 1 calc R . .

loop_
_atom_site_aniso_label
_atom_site_aniso_U_11
_atom_site_aniso_U_22
_atom_site_aniso_U_33
_atom_site_aniso_U_23
_atom_site_aniso_U_13
_atom_site_aniso_U_12
Mo1 0.0264(6) 0.0278(6) 0.0420(7) 0.0035(5) 0.0038(5) 0.0136(5)
Mo2 0.0290(7) 0.0292(7) 0.0449(7) 0.0003(5) -0.0011(5) 0.0171(5)
Mo3 0.0250(6) 0.0262(6) 0.0524(8) -0.0011(5) 0.0021(5) 0.0111(5)
Mo4 0.0307(7) 0.0299(7) 0.0432(8) -0.0021(5) -0.0042(5) 0.0143(5)
P1 0.0240(18) 0.0240(18) 0.044(4) 0.000 0.000 0.0120(9)
O1 0.038(6) 0.043(6) 0.039(6) 0.008(5) 0.007(5) 0.022(5)
O2 0.033(5) 0.027(5) 0.052(6) 0.000(5) -0.003(5) 0.013(4)
O3 0.027(5) 0.036(6) 0.050(6) 0.006(5) 0.000(4) 0.018(5)
O4 0.032(5) 0.033(5) 0.047(6) -0.005(5) -0.003(5) 0.020(5)
O5 0.034(5) 0.038(6) 0.048(6) -0.002(5) -0.006(5) 0.020(5)
O6 0.021(5) 0.029(5) 0.080(8) -0.003(5) -0.001(5) 0.009(4)
O7 0.030(5) 0.034(5) 0.048(6) 0.005(5) 0.002(5) 0.015(5)
O8 0.027(5) 0.027(5) 0.034(9) 0.000 0.000 0.013(3)
O9 0.032(5) 0.031(5) 0.046(6) 0.002(4) 0.002(4) 0.018(4)
O10 0.030(5) 0.025(5) 0.052(6) -0.003(4) -0.005(5) 0.012(4)
O11 0.035(6) 0.037(6) 0.059(7) 0.012(5) 0.006(5) 0.025(5)
O12 0.031(5) 0.031(5) 0.047(6) 0.003(4) 0.005(4) 0.017(4)
O13 0.023(5) 0.022(5) 0.044(6) 0.003(4) 0.001(4) 0.010(4)
O14 0.044(7) 0.038(6) 0.061(7) -0.001(5) -0.012(6) 0.021(5)
N1 0.045(8) 0.040(8) 0.062(9) 0.004(7) -0.007(7) 0.023(7)
C1 0.036(9) 0.045(10) 0.060(11) -0.006(8) -0.013(8) 0.022(8)
N2 0.057(9) 0.062(10) 0.046(8) 0.008(7) 0.011(7) 0.043(8)
N3 0.042(8) 0.034(8) 0.106(14) 0.005(8) -0.003(9) 0.013(7)
N4 0.040(8) 0.044(8) 0.066(10) 0.011(7) -0.007(7) 0.014(7)
C2 0.049(10) 0.041(10) 0.079(14) -0.005(9) -0.011(10) 0.026(9)

loop_
_atom_type_symbol
_atom_type_description
_atom_type_scat_dispersion_real
_atom_type_scat_dispersion_imag
_atom_type_scat_source
C C 0.0033 0.0016 'International Tables Vol C Tables 4.2.6.8 and 6.1.1.4'
H H 0.0000 0.0000 'International Tables Vol C Tables 4.2.6.8 and 6.1.1.4'
N N 0.0061 0.0033 'International Tables Vol C Tables 4.2.6.8 and 6.1.1.4'
O O 0.0106 0.0060 'International Tables Vol C Tables 4.2.6.8 and 6.1.1.4'
P P 0.1023 0.0942 'International Tables Vol C Tables 4.2.6.8 and 6.1.1.4'
Cl Cl 0.1484 0.1585 'International Tables Vol C Tables 4.2.6.8 and 6.1.1.4'
Mo Mo -1.6832 0.6857 'International Tables Vol C Tables 4.2.6.8 and 6.1.1.4'
Cd Cd -0.8075 1.2024 'International Tables Vol C Tables 4.2.6.8 and 6.1.1.4'

loop_
_geom_angle_atom_site_label_1
_geom_angle_atom_site_label_2
_geom_angle_atom_site_label_3
_geom_angle
_geom_angle_site_symmetry_1
_geom_angle_site_symmetry_3
_geom_angle_publ_flag
O1 Mo1 O4 104.8(5) . . ?
O1 Mo1 O9 102.5(5) . . ?
O4 Mo1 O9 97.6(5) . . ?
O1 Mo1 O4 102.3(5) . 2_665 ?
O4 Mo1 O4 84.4(6) . 2_665 ?
O9 Mo1 O4 153.7(5) . 2_665 ?
O1 Mo1 O12 98.5(5) . . ?
O4 Mo1 O12 154.3(4) . . ?
O9 Mo1 O12 87.4(4) . . ?
O4 Mo1 O12 80.3(4) 2_665 . ?
O1 Mo1 O13 169.5(5) . 3_565 ?
O4 Mo1 O13 85.6(4) . 3_565 ?
O9 Mo1 O13 73.8(4) . 3_565 ?
O4 Mo1 O13 80.3(4) 2_665 3_565 ?
O12 Mo1 O13 71.7(4) . 3_565 ?
O11 Mo2 O7 103.9(5) . . ?
O11 Mo2 O3 102.4(5) . . ?
O7 Mo2 O3 96.3(5) . . ?
O11 Mo2 O9 98.9(5) . . ?
O7 Mo2 O9 155.7(4) . . ?
O3 Mo2 O9 86.8(4) . . ?
O11 Mo2 O2 101.3(5) . 3_565 ?
O7 Mo2 O2 85.1(5) . 3_565 ?
O3 Mo2 O2 155.2(4) . 3_565 ?
O9 Mo2 O2 82.3(4) . 3_565 ?
O11 Mo2 O13 169.6(4) . 3_565 ?
O7 Mo2 O13 86.3(4) . 3_565 ?
O3 Mo2 O13 73.9(4) . 3_565 ?
O9 Mo2 O13 71.4(4) . 3_565 ?
O2 Mo2 O13 81.5(4) 3_565 3_565 ?
O6 Mo3 O12 103.7(5) . . ?
O6 Mo3 O2 101.9(5) . . ?
O12 Mo3 O2 96.0(5) . . ?
O6 Mo3 O3 100.6(5) . . ?
O12 Mo3 O3 89.1(4) . . ?
O2 Mo3 O3 155.0(4) . . ?
O6 Mo3 O10 100.7(5) . . ?
O12 Mo3 O10 155.2(4) . . ?
O2 Mo3 O10 83.5(4) . . ?
O3 Mo3 O10 81.8(4) . . ?
O6 Mo3 O13 172.8(4) . 3_565 ?
O12 Mo3 O13 74.3(4) . 3_565 ?
O2 Mo3 O13 85.3(4) . 3_565 ?
O3 Mo3 O13 72.5(4) . 3_565 ?
O10 Mo3 O13 80.9(4) . 3_565 ?
O14 Mo4 O10 103.3(5) . . ?
O14 Mo4 O5 102.6(5) . . ?
O10 Mo4 O5 97.3(5) . . ?
O14 Mo4 O7 101.0(5) . 2_665 ?
O10 Mo4 O7 84.8(4) . 2_665 ?
O5 Mo4 O7 155.2(5) . 2_665 ?
O14 Mo4 O5 99.5(5) . 2_665 ?
O10 Mo4 O5 155.3(5) . 2_665 ?
O5 Mo4 O5 87.0(6) . 2_665 ?
O7 Mo4 O5 81.5(4) 2_665 2_665 ?
O14 Mo4 O8 170.6(5) . . ?
O10 Mo4 O8 86.0(4) . . ?
O5 Mo4 O8 74.2(4) . . ?
O7 Mo4 O8 81.2(4) 2_665 . ?
O5 Mo4 O8 71.7(4) 2_665 . ?
O13 P1 O13 109.0(4) 3_565 2_665 ?
O13 P1 O13 109.0(4) 3_565 . ?
O13 P1 O13 109.0(4) 2_665 . ?
O13 P1 O8 109.9(4) 3_565 . ?
O13 P1 O8 109.9(4) 2_665 . ?
O13 P1 O8 109.9(4) . . ?
Mo3 O2 Mo2 152.6(6) . 2_665 ?
Mo2 O3 Mo3 124.7(5) . . ?
Mo1 O4 Mo1 152.9(6) . 3_565 ?
Mo4 O5 Mo4 124.4(6) . 3_565 ?
Mo2 O7 Mo4 151.7(6) . 3_565 ?
P1 O8 Mo4 125.5(3) . 3_565 ?
P1 O8 Mo4 125.5(3) . . ?
Mo4 O8 Mo4 89.7(4) 3_565 . ?
P1 O8 Mo4 125.5(3) . 2_665 ?
Mo4 O8 Mo4 89.7(4) 3_565 2_665 ?
Mo4 O8 Mo4 89.7(4) . 2_665 ?
Mo1 O9 Mo2 125.6(5) . . ?
Mo4 O10 Mo3 153.2(6) . . ?
Mo3 O12 Mo1 124.1(5) . . ?
P1 O13 Mo1 126.3(6) . 2_665 ?
P1 O13 Mo3 126.2(5) . 2_665 ?
Mo1 O13 Mo3 89.7(3) 2_665 2_665 ?
P1 O13 Mo2 124.9(5) . 2_665 ?
Mo1 O13 Mo2 89.2(3) 2_665 2_665 ?
Mo3 O13 Mo2 88.9(3) 2_665 2_665 ?
C1 N1 N4 110.9(16) . . ?
N3 C1 N1 128.5(18) . . ?
N3 C1 N2 125.7(19) . . ?
N1 C1 N2 105.5(16) . . ?
C1 N2 C2 107.9(15) . . ?
C2 N4 N1 105.5(16) . . ?
N4 C2 N2 110.0(16) . . ?

loop_
_geom_bond_atom_site_label_1
_geom_bond_atom_site_label_2
_geom_bond_distance
_geom_bond_site_symmetry_2
_geom_bond_publ_flag
Mo1 O1 1.657(10) . ?
Mo1 O4 1.818(10) . ?
Mo1 O9 1.856(10) . ?
Mo1 O4 1.997(10) 2_665 ?
Mo1 O12 2.031(11) . ?
Mo1 O13 2.406(10) 3_565 ?
Mo2 O11 1.688(10) . ?
Mo2 O7 1.823(11) . ?
Mo2 O3 1.872(10) . ?
Mo2 O9 1.965(11) . ?
Mo2 O2 1.973(11) 3_565 ?
Mo2 O13 2.436(9) 3_565 ?
Mo3 O6 1.680(10) . ?
Mo3 O12 1.827(11) . ?
Mo3 O2 1.858(10) . ?
Mo3 O3 1.972(10) . ?
Mo3 O10 2.015(11) . ?
Mo3 O13 2.429(10) 3_565 ?
Mo4 O14 1.678(12) . ?
Mo4 O10 1.809(11) . ?
Mo4 O5 1.841(11) . ?
Mo4 O7 2.004(11) 2_665 ?
Mo4 O5 2.005(11) 2_665 ?
Mo4 O8 2.413(9) . ?
P1 O13 1.539(10) 3_565 ?
P1 O13 1.539(10) 2_665 ?
P1 O13 1.539(9) . ?
P1 O8 1.560(17) . ?
O2 Mo2 1.973(11) 2_665 ?
O4 Mo1 1.997(10) 3_565 ?
O5 Mo4 2.005(11) 3_565 ?
O7 Mo4 2.004(11) 3_565 ?
O8 Mo4 2.413(9) 3_565 ?
O8 Mo4 2.413(9) 2_665 ?
O13 Mo1 2.406(10) 2_665 ?
O13 Mo3 2.429(9) 2_665 ?
O13 Mo2 2.436(9) 2_665 ?
N1 C1 1.33(2) . ?
N1 N4 1.39(2) . ?
C1 N3 1.30(2) . ?
C1 N2 1.34(2) . ?
N2 C2 1.39(2) . ?
N4 C2 1.27(3) . ?
